data_4060766
loop_
_publ_author_name
'Meijer, Michel D.'
'Kleij, Arjan W.'
'Williams, B. Scott'
'Ellis, Dianne'
'Lutz, Martin'
'Spek, Anthony L.'
'van Klink, Gerard P. M.'
'van Koten, Gerard'

_publ_section_title
;
 Construction of Supported Organometallics Using Cycloplatinated
 Arylamine Ligands
;
_journal_coden_ASTM ORGND7
_journal_issue 2
_journal_name_full Organometallics
_journal_page_first 264
_journal_page_last 271
_journal_paper_doi 10.1021/om010500g
_journal_volume 21
_journal_year 2002
_chemical_formula_moiety 'C33 H35 Cl N O4 P Pt'
_chemical_formula_sum 'C33 H35 Cl N O4 P Pt'
_chemical_formula_weight 771.13
_space_group_IT_number 60
_symmetry_cell_setting orthorhombic
_symmetry_space_group_name_Hall '-P 2n 2ab'
_symmetry_space_group_name_H-M 'P b c n'
_atom_sites_solution_hydrogens geom
_atom_sites_solution_primary direct
_atom_sites_solution_secondary difmap
_audit_creation_method SHELXL-97
_cell_angle_alpha 90.00
_cell_angle_beta 90.00
_cell_angle_gamma 90.00
_cell_formula_units_Z 8
_cell_length_a 32.2580(2)
_cell_length_b 9.2442(1)
_cell_length_c 20.8170(1)
_cell_measurement_temperature 150(2)
_cell_volume 6207.62(8)
_computing_cell_refinement 'DENZO 1.11.0'
_computing_data_collection 'Nonius COLLECT'
_computing_data_reduction 'DENZO 1.11.0'
_computing_structure_refinement 'SHELXL-97 (Sheldrick, 1997)'
_computing_structure_solution 'DIRDIF-97 (Beurskens et al., 1997)'
_diffrn_ambient_temperature 150(2)
_diffrn_measured_fraction_theta_full 0.997
_diffrn_measured_fraction_theta_max 0.997
_diffrn_measurement_device_type 'Nonius KappaCCD'
_diffrn_radiation_monochromator graphite
_diffrn_radiation_source 'rotating anode'
_diffrn_radiation_type MoK\a
_diffrn_radiation_wavelength 0.71073
_diffrn_reflns_av_R_equivalents 0.0680
_diffrn_reflns_av_sigmaI/netI 0.0252
_diffrn_reflns_limit_h_max 41
_diffrn_reflns_limit_h_min -41
_diffrn_reflns_limit_k_max 12
_diffrn_reflns_limit_k_min -12
_diffrn_reflns_limit_l_max 26
_diffrn_reflns_limit_l_min -26
_diffrn_reflns_number 93074
_diffrn_reflns_theta_full 27.50
_diffrn_reflns_theta_max 27.50
_diffrn_reflns_theta_min 2.29
_exptl_absorpt_coefficient_mu 4.696
_exptl_absorpt_correction_T_max 0.70
_exptl_absorpt_correction_T_min 0.13
_exptl_absorpt_correction_type analytical
_exptl_crystal_colour colourless-yellowish
_exptl_crystal_density_diffrn 1.650
_exptl_crystal_density_method 'not measured'
_exptl_crystal_description needle
_exptl_crystal_F_000 3056
_exptl_crystal_size_max 0.54
_exptl_crystal_size_mid 0.15
_exptl_crystal_size_min 0.09
_refine_diff_density_max 1.111
_refine_diff_density_min -0.887
_refine_diff_density_rms 0.089
_refine_ls_extinction_method none
_refine_ls_goodness_of_fit_ref 1.046
_refine_ls_hydrogen_treatment constraint
_refine_ls_matrix_type full
_refine_ls_number_parameters 373
_refine_ls_number_reflns 7101
_refine_ls_number_restraints 0
_refine_ls_restrained_S_all 1.046
_refine_ls_R_factor_all 0.0271
_refine_ls_R_factor_gt 0.0222
_refine_ls_shift/su_max 0.004
_refine_ls_shift/su_mean 0.000
_refine_ls_structure_factor_coef Fsqd
_refine_ls_weighting_details 'calc w=1/[\s^2^(Fo^2^)+(0.0201P)^2^+10.5575P] where P=(Fo^2^+2Fc^2^)/3'
_refine_ls_weighting_scheme calc
_refine_ls_wR_factor_gt 0.0533
_refine_ls_wR_factor_ref 0.0553
_reflns_number_gt 6315
_reflns_number_total 7101
_reflns_threshold_expression I>2\s(I)
_cod_depositor_comments
;
 Updated bibliographic information.

 Antanas Vaitkus,
 2019-10-02
;
_cod_database_code 4060766

loop_
_symmetry_equiv_pos_as_xyz
'x, y, z'
'-x+1/2, -y+1/2, z+1/2'
'x+1/2, -y+1/2, -z'
'-x, y, -z+1/2'
'-x, -y, -z'
'x-1/2, y-1/2, -z-1/2'
'-x-1/2, y-1/2, z'
'x, -y, z-1/2'

loop_
_atom_site_label
_atom_site_type_symbol
_atom_site_fract_x
_atom_site_fract_y
_atom_site_fract_z
_atom_site_U_iso_or_equiv
_atom_site_adp_type
_atom_site_occupancy
_atom_site_symmetry_multiplicity
_atom_site_calc_flag
_atom_site_refinement_flags
Pt1 Pt 0.155294(3) 0.155810(10) 0.042719(4) 0.01568(4) Uani 1 1 d .
Cl1 Cl 0.10541(2) 0.11568(9) -0.04028(3) 0.02922(15) Uani 1 1 d .
P1 P 0.10813(2) 0.26363(7) 0.10404(3) 0.01671(13) Uani 1 1 d .
O1 O 0.20722(7) 0.4249(2) 0.27033(10) 0.0357(5) Uani 1 1 d .
O2 O 0.23035(8) 0.5900(3) 0.34007(12) 0.0539(7) Uani 1 1 d .
O3 O 0.14149(8) 0.7023(3) 0.28887(12) 0.0491(6) Uani 1 1 d .
O4 O 0.09364(8) 0.5851(3) 0.34620(14) 0.0561(7) Uani 1 1 d .
N1 N 0.20214(7) 0.0580(2) -0.01552(10) 0.0186(4) Uani 1 1 d .
C1 C 0.20443(8) 0.2036(3) 0.09798(12) 0.0186(5) Uani 1 1 d .
C2 C 0.24162(8) 0.1364(3) 0.07852(12) 0.0184(5) Uani 1 1 d .
C3 C 0.27918(9) 0.1657(3) 0.10866(13) 0.0239(6) Uani 1 1 d .
H3 H 0.3039 0.1215 0.0936 0.029 Uiso 1 1 calc R
C4 C 0.28050(9) 0.2595(3) 0.16074(13) 0.0257(6) Uani 1 1 d .
H4 H 0.3060 0.2771 0.1822 0.031 Uiso 1 1 calc R
C5 C 0.24448(9) 0.3275(3) 0.18141(13) 0.0223(6) Uani 1 1 d .
C6 C 0.20722(8) 0.3014(3) 0.14961(12) 0.0199(5) Uani 1 1 d .
H6 H 0.1830 0.3511 0.1632 0.024 Uiso 1 1 calc R
C7 C 0.23842(8) 0.0256(3) 0.02645(12) 0.0215(5) Uani 1 1 d .
H7A H 0.2641 0.0258 0.0005 0.026 Uiso 1 1 calc R
H7B H 0.2352 -0.0717 0.0457 0.026 Uiso 1 1 calc R
C8 C 0.21391(10) 0.1688(3) -0.06445(14) 0.0263(6) Uani 1 1 d .
H8A H 0.2364 0.1310 -0.0914 0.039 Uiso 1 1 calc R
H8B H 0.2233 0.2570 -0.0427 0.039 Uiso 1 1 calc R
H8C H 0.1898 0.1911 -0.0914 0.039 Uiso 1 1 calc R
C9 C 0.19008(9) -0.0765(3) -0.04976(13) 0.0254(6) Uani 1 1 d .
H9A H 0.2131 -0.1089 -0.0768 0.038 Uiso 1 1 calc R
H9B H 0.1658 -0.0573 -0.0767 0.038 Uiso 1 1 calc R
H9C H 0.1834 -0.1519 -0.0184 0.038 Uiso 1 1 calc R
C10 C 0.24679(9) 0.4288(3) 0.23780(13) 0.0277(6) Uani 1 1 d .
H10A H 0.2691 0.3982 0.2674 0.033 Uiso 1 1 calc R
H10B H 0.2529 0.5283 0.2229 0.033 Uiso 1 1 calc R
C11 C 0.20346(11) 0.5114(4) 0.32091(14) 0.0361(7) Uani 1 1 d .
C12 C 0.16119(11) 0.4951(4) 0.35154(17) 0.0441(9) Uani 1 1 d .
H12A H 0.1635 0.5071 0.3987 0.053 Uiso 1 1 calc R
H12B H 0.1501 0.3972 0.3428 0.053 Uiso 1 1 calc R
C13 C 0.13187(11) 0.6085(4) 0.32444(17) 0.0400(8) Uani 1 1 d .
C14 C 0.06227(12) 0.6898(5) 0.3240(2) 0.0616(12) Uani 1 1 d .
H14A H 0.0606 0.6882 0.2765 0.074 Uiso 1 1 calc R
H14B H 0.0701 0.7887 0.3376 0.074 Uiso 1 1 calc R
C15 C 0.02160(16) 0.6500(6) 0.3521(3) 0.094(2) Uani 1 1 d .
H15A H 0.0126 0.5567 0.3346 0.141 Uiso 1 1 calc R
H15B H 0.0011 0.7244 0.3414 0.141 Uiso 1 1 calc R
H15C H 0.0242 0.6425 0.3989 0.141 Uiso 1 1 calc R
C16 C 0.10660(8) 0.2163(3) 0.18909(12) 0.0209(5) Uani 1 1 d .
C17 C 0.13331(9) 0.1115(3) 0.21336(13) 0.0260(6) Uani 1 1 d .
H17 H 0.1543 0.0719 0.1867 0.031 Uiso 1 1 calc R
C18 C 0.12939(11) 0.0647(4) 0.27619(15) 0.0366(7) Uani 1 1 d .
H18 H 0.1476 -0.0073 0.2925 0.044 Uiso 1 1 calc R
C19 C 0.09885(11) 0.1229(4) 0.31527(15) 0.0385(8) Uani 1 1 d .
H19 H 0.0963 0.0916 0.3585 0.046 Uiso 1 1 calc R
C20 C 0.07215(11) 0.2265(4) 0.29134(15) 0.0374(8) Uani 1 1 d .
H20 H 0.0512 0.2661 0.3182 0.045 Uiso 1 1 calc R
C21 C 0.07574(10) 0.2723(3) 0.22878(13) 0.0287(6) Uani 1 1 d .
H21 H 0.0570 0.3427 0.2125 0.034 Uiso 1 1 calc R
C22 C 0.11208(8) 0.4596(3) 0.09614(12) 0.0193(5) Uani 1 1 d .
C23 C 0.11071(9) 0.5578(3) 0.14660(14) 0.0244(6) Uani 1 1 d .
H23 H 0.1091 0.5241 0.1896 0.029 Uiso 1 1 calc R
C24 C 0.11173(9) 0.7061(3) 0.13398(16) 0.0307(7) Uani 1 1 d .
H24 H 0.1106 0.7730 0.1686 0.037 Uiso 1 1 calc R
C25 C 0.11429(9) 0.7560(3) 0.07204(16) 0.0302(7) Uani 1 1 d .
H25 H 0.1149 0.8571 0.0639 0.036 Uiso 1 1 calc R
C26 C 0.11601(9) 0.6587(3) 0.02132(15) 0.0274(6) Uani 1 1 d .
H26 H 0.1178 0.6932 -0.0216 0.033 Uiso 1 1 calc R
C27 C 0.11513(8) 0.5122(3) 0.03315(13) 0.0227(6) Uani 1 1 d .
H27 H 0.1166 0.4461 -0.0017 0.027 Uiso 1 1 calc R
C28 C 0.05406(8) 0.2288(3) 0.08307(12) 0.0200(5) Uani 1 1 d .
C29 C 0.02769(10) 0.3335(3) 0.05908(17) 0.0339(7) Uani 1 1 d .
H29 H 0.0373 0.4298 0.0536 0.041 Uiso 1 1 calc R
C30 C -0.01290(10) 0.2983(4) 0.04301(16) 0.0384(8) Uani 1 1 d .
H30 H -0.0307 0.3708 0.0262 0.046 Uiso 1 1 calc R
C31 C -0.02753(10) 0.1604(3) 0.05111(14) 0.0300(7) Uani 1 1 d .
H31 H -0.0551 0.1366 0.0391 0.036 Uiso 1 1 calc R
C32 C -0.00179(9) 0.0564(3) 0.07685(15) 0.0307(7) Uani 1 1 d .
H32 H -0.0121 -0.0386 0.0839 0.037 Uiso 1 1 calc R
C33 C 0.03864(9) 0.0887(3) 0.09243(14) 0.0280(6) Uani 1 1 d .
H33 H 0.0561 0.0156 0.1096 0.034 Uiso 1 1 calc R

loop_
_atom_site_aniso_label
_atom_site_aniso_U_11
_atom_site_aniso_U_22
_atom_site_aniso_U_33
_atom_site_aniso_U_23
_atom_site_aniso_U_13
_atom_site_aniso_U_12
Pt1 0.01692(7) 0.01443(6) 0.01569(6) -0.00075(3) 0.00015(4) -0.00035(3)
Cl1 0.0234(4) 0.0396(4) 0.0247(3) -0.0106(3) -0.0048(3) -0.0001(3)
P1 0.0175(3) 0.0153(3) 0.0174(3) 0.0008(2) 0.0005(2) 0.0007(2)
O1 0.0381(13) 0.0396(12) 0.0294(11) -0.0126(9) 0.0022(9) -0.0026(10)
O2 0.0475(16) 0.0646(17) 0.0495(15) -0.0336(13) -0.0123(12) 0.0084(14)
O3 0.0476(15) 0.0592(16) 0.0404(14) 0.0044(13) 0.0037(12) 0.0089(13)
O4 0.0436(16) 0.0465(15) 0.0783(19) -0.0185(14) 0.0132(14) -0.0021(12)
N1 0.0228(12) 0.0152(10) 0.0177(10) -0.0022(8) 0.0037(9) -0.0011(9)
C1 0.0185(13) 0.0181(12) 0.0193(12) 0.0020(10) -0.0013(10) -0.0024(10)
C2 0.0185(13) 0.0165(12) 0.0203(12) 0.0022(10) 0.0015(10) 0.0008(10)
C3 0.0203(14) 0.0229(13) 0.0286(14) -0.0003(11) 0.0002(11) 0.0035(11)
C4 0.0219(14) 0.0272(14) 0.0280(14) -0.0005(11) -0.0054(11) -0.0016(12)
C5 0.0245(15) 0.0206(13) 0.0220(13) 0.0009(10) -0.0023(11) -0.0011(11)
C6 0.0219(14) 0.0175(12) 0.0203(12) -0.0004(10) 0.0001(10) 0.0018(10)
C7 0.0202(14) 0.0201(13) 0.0242(13) -0.0019(10) 0.0012(10) 0.0036(11)
C8 0.0333(17) 0.0237(14) 0.0219(13) 0.0037(11) 0.0078(12) -0.0004(12)
C9 0.0284(16) 0.0203(13) 0.0275(14) -0.0086(11) 0.0027(12) -0.0024(11)
C10 0.0263(15) 0.0303(15) 0.0266(14) -0.0067(12) -0.0048(12) 0.0003(12)
C11 0.045(2) 0.0381(18) 0.0254(15) -0.0078(13) -0.0072(14) 0.0114(15)
C12 0.050(2) 0.045(2) 0.0372(18) -0.0077(15) 0.0088(16) 0.0067(17)
C13 0.037(2) 0.0445(19) 0.0381(18) -0.0188(16) 0.0028(15) 0.0007(16)
C14 0.040(2) 0.064(3) 0.081(3) -0.019(2) -0.001(2) 0.007(2)
C15 0.055(3) 0.070(3) 0.156(6) -0.004(3) 0.037(4) -0.006(2)
C16 0.0239(14) 0.0197(12) 0.0192(12) 0.0031(10) 0.0008(11) -0.0016(11)
C17 0.0275(16) 0.0254(14) 0.0251(14) 0.0046(11) 0.0032(12) 0.0039(12)
C18 0.0407(19) 0.0365(17) 0.0325(16) 0.0125(13) -0.0011(14) 0.0067(14)
C19 0.047(2) 0.0439(19) 0.0247(15) 0.0118(14) 0.0034(14) 0.0025(16)
C20 0.043(2) 0.0424(19) 0.0265(15) 0.0042(13) 0.0112(14) 0.0066(15)
C21 0.0328(17) 0.0276(15) 0.0258(14) 0.0046(11) 0.0030(12) 0.0071(13)
C22 0.0158(13) 0.0185(12) 0.0236(13) 0.0014(10) 0.0000(10) 0.0001(10)
C23 0.0226(14) 0.0232(14) 0.0275(14) -0.0028(11) 0.0011(11) 0.0010(11)
C24 0.0253(16) 0.0206(14) 0.0462(18) -0.0094(13) 0.0010(13) 0.0014(12)
C25 0.0231(15) 0.0161(13) 0.0514(19) 0.0043(12) 0.0015(14) 0.0015(11)
C26 0.0214(15) 0.0250(14) 0.0357(16) 0.0105(12) -0.0005(13) -0.0019(11)
C27 0.0196(14) 0.0224(13) 0.0263(14) 0.0025(10) -0.0006(11) 0.0003(11)
C28 0.0196(13) 0.0219(13) 0.0184(12) -0.0008(10) 0.0040(10) -0.0022(10)
C29 0.0240(17) 0.0277(16) 0.0499(19) 0.0130(13) -0.0031(14) -0.0023(12)
C30 0.0213(16) 0.0416(18) 0.052(2) 0.0197(15) -0.0095(14) -0.0022(14)
C31 0.0186(16) 0.0438(18) 0.0275(15) -0.0012(12) 0.0011(11) -0.0068(12)
C32 0.0270(16) 0.0265(15) 0.0386(17) -0.0059(12) 0.0063(13) -0.0065(12)
C33 0.0241(15) 0.0217(13) 0.0381(16) -0.0011(12) 0.0020(13) -0.0007(11)

loop_
_atom_type_symbol
_atom_type_description
_atom_type_scat_dispersion_real
_atom_type_scat_dispersion_imag
_atom_type_scat_source
C C 0.0033 0.0016 'International Tables Vol C Tables 4.2.6.8 and 6.1.1.4'
H H 0.0000 0.0000 'International Tables Vol C Tables 4.2.6.8 and 6.1.1.4'
Cl Cl 0.1484 0.1585 'International Tables Vol C Tables 4.2.6.8 and 6.1.1.4'
N N 0.0061 0.0033 'International Tables Vol C Tables 4.2.6.8 and 6.1.1.4'
O O 0.0106 0.0060 'International Tables Vol C Tables 4.2.6.8 and 6.1.1.4'
P P 0.1023 0.0942 'International Tables Vol C Tables 4.2.6.8 and 6.1.1.4'
Pt Pt -1.7033 8.3905 'International Tables Vol C Tables 4.2.6.8 and 6.1.1.4'

loop_
_geom_angle_atom_site_label_1
_geom_angle_atom_site_label_2
_geom_angle_atom_site_label_3
_geom_angle
C1 Pt1 N1 81.95(10)
C1 Pt1 P1 96.47(8)
N1 Pt1 P1 178.01(6)
C1 Pt1 Cl1 168.50(7)
N1 Pt1 Cl1 90.02(6)
P1 Pt1 Cl1 91.37(2)
C22 P1 C16 109.14(12)
C22 P1 C28 102.74(12)
C16 P1 C28 99.42(12)
C22 P1 Pt1 110.24(9)
C16 P1 Pt1 117.94(9)
C28 P1 Pt1 115.93(8)
C11 O1 C10 115.9(2)
C13 O4 C14 114.9(3)
C9 N1 C7 108.6(2)
C9 N1 C8 108.3(2)
C7 N1 C8 109.8(2)
C9 N1 Pt1 116.17(17)
C7 N1 Pt1 107.91(15)
C8 N1 Pt1 106.05(16)
C6 C1 C2 116.6(2)
C6 C1 Pt1 129.0(2)
C2 C1 Pt1 114.20(18)
C3 C2 C1 121.7(2)
C3 C2 C7 121.4(2)
C1 C2 C7 116.8(2)
C4 C3 C2 120.0(3)
C4 C3 H3 120.0
C2 C3 H3 120.0
C3 C4 C5 119.9(3)
C3 C4 H4 120.0
C5 C4 H4 120.0
C4 C5 C6 119.7(2)
C4 C5 C10 118.8(3)
C6 C5 C10 121.4(3)
C5 C6 C1 122.0(2)
C5 C6 H6 119.0
C1 C6 H6 119.0
N1 C7 C2 109.9(2)
N1 C7 H7A 109.7
C2 C7 H7A 109.7
N1 C7 H7B 109.7
C2 C7 H7B 109.7
H7A C7 H7B 108.2
N1 C8 H8A 109.5
N1 C8 H8B 109.5
H8A C8 H8B 109.5
N1 C8 H8C 109.5
H8A C8 H8C 109.5
H8B C8 H8C 109.5
N1 C9 H9A 109.5
N1 C9 H9B 109.5
H9A C9 H9B 109.5
N1 C9 H9C 109.5
H9A C9 H9C 109.5
H9B C9 H9C 109.5
O1 C10 C5 107.9(2)
O1 C10 H10A 110.1
C5 C10 H10A 110.1
O1 C10 H10B 110.1
C5 C10 H10B 110.1
H10A C10 H10B 108.4
O2 C11 O1 124.2(3)
O2 C11 C12 124.9(3)
O1 C11 C12 110.9(3)
C11 C12 C13 109.6(3)
C11 C12 H12A 109.7
C13 C12 H12A 109.7
C11 C12 H12B 109.7
C13 C12 H12B 109.7
H12A C12 H12B 108.2
O3 C13 O4 125.2(4)
O3 C13 C12 125.1(3)
O4 C13 C12 109.7(3)
O4 C14 C15 108.6(4)
O4 C14 H14A 110.0
C15 C14 H14A 110.0
O4 C14 H14B 110.0
C15 C14 H14B 110.0
H14A C14 H14B 108.3
C14 C15 H15A 109.5
C14 C15 H15B 109.5
H15A C15 H15B 109.5
C14 C15 H15C 109.5
H15A C15 H15C 109.5
H15B C15 H15C 109.5
C17 C16 C21 119.1(2)
C17 C16 P1 120.2(2)
C21 C16 P1 120.4(2)
C18 C17 C16 120.3(3)
C18 C17 H17 119.9
C16 C17 H17 119.9
C17 C18 C19 119.9(3)
C17 C18 H18 120.1
C19 C18 H18 120.1
C20 C19 C18 120.1(3)
C20 C19 H19 120.0
C18 C19 H19 120.0
C21 C20 C19 120.2(3)
C21 C20 H20 119.9
C19 C20 H20 119.9
C20 C21 C16 120.5(3)
C20 C21 H21 119.7
C16 C21 H21 119.7
C23 C22 C27 118.9(2)
C23 C22 P1 125.4(2)
C27 C22 P1 115.7(2)
C22 C23 C24 119.9(3)
C22 C23 H23 120.0
C24 C23 H23 120.0
C25 C24 C23 120.5(3)
C25 C24 H24 119.7
C23 C24 H24 119.7
C24 C25 C26 120.0(3)
C24 C25 H25 120.0
C26 C25 H25 120.0
C27 C26 C25 120.0(3)
C27 C26 H26 120.0
C25 C26 H26 120.0
C26 C27 C22 120.7(3)
C26 C27 H27 119.7
C22 C27 H27 119.7
C29 C28 C33 118.6(3)
C29 C28 P1 123.4(2)
C33 C28 P1 118.0(2)
C28 C29 C30 120.2(3)
C28 C29 H29 119.9
C30 C29 H29 119.9
C31 C30 C29 120.9(3)
C31 C30 H30 119.6
C29 C30 H30 119.6
C30 C31 C32 119.3(3)
C30 C31 H31 120.4
C32 C31 H31 120.4
C33 C32 C31 120.7(3)
C33 C32 H32 119.6
C31 C32 H32 119.6
C32 C33 C28 120.3(3)
C32 C33 H33 119.9
C28 C33 H33 119.9

loop_
_geom_bond_atom_site_label_1
_geom_bond_atom_site_label_2
_geom_bond_distance
Pt1 C1 2.008(3)
Pt1 N1 2.138(2)
Pt1 P1 2.2220(7)
Pt1 Cl1 2.3902(7)
P1 C22 1.823(3)
P1 C16 1.824(3)
P1 C28 1.827(3)
O1 C11 1.327(4)
O1 C10 1.445(4)
O2 C11 1.200(4)
O3 C13 1.181(4)
O4 C13 1.331(4)
O4 C14 1.475(5)
N1 C9 1.485(3)
N1 C7 1.491(3)
N1 C8 1.494(3)
C1 C6 1.407(4)
C1 C2 1.410(4)
C2 C3 1.391(4)
C2 C7 1.495(4)
C3 C4 1.389(4)
C3 H3 0.9500
C4 C5 1.390(4)
C4 H4 0.9500
C5 C6 1.393(4)
C5 C10 1.503(4)
C6 H6 0.9500
C7 H7A 0.9900
C7 H7B 0.9900
C8 H8A 0.9800
C8 H8B 0.9800
C8 H8C 0.9800
C9 H9A 0.9800
C9 H9B 0.9800
C9 H9C 0.9800
C10 H10A 0.9900
C10 H10B 0.9900
C11 C12 1.513(5)
C12 C13 1.521(5)
C12 H12A 0.9900
C12 H12B 0.9900
C14 C15 1.483(6)
C14 H14A 0.9900
C14 H14B 0.9900
C15 H15A 0.9800
C15 H15B 0.9800
C15 H15C 0.9800
C16 C17 1.392(4)
C16 C21 1.393(4)
C17 C18 1.384(4)
C17 H17 0.9500
C18 C19 1.386(5)
C18 H18 0.9500
C19 C20 1.381(5)
C19 H19 0.9500
C20 C21 1.374(4)
C20 H20 0.9500
C21 H21 0.9500
C22 C23 1.389(4)
C22 C27 1.402(4)
C23 C24 1.396(4)
C23 H23 0.9500
C24 C25 1.372(4)
C24 H24 0.9500
C25 C26 1.388(4)
C25 H25 0.9500
C26 C27 1.377(4)
C26 H26 0.9500
C27 H27 0.9500
C28 C29 1.383(4)
C28 C33 1.401(4)
C29 C30 1.390(4)
C29 H29 0.9500
C30 C31 1.370(4)
C30 H30 0.9500
C31 C32 1.379(4)
C31 H31 0.9500
C32 C33 1.377(4)
C32 H32 0.9500
C33 H33 0.9500

loop_
_geom_torsion_atom_site_label_1
_geom_torsion_atom_site_label_2
_geom_torsion_atom_site_label_3
_geom_torsion_atom_site_label_4
_geom_torsion
C1 Pt1 P1 C22 73.74(11)
Cl1 Pt1 P1 C22 -97.82(9)
C1 Pt1 P1 C16 -52.49(12)
Cl1 Pt1 P1 C16 135.95(10)
C1 Pt1 P1 C28 -170.12(12)
Cl1 Pt1 P1 C28 18.32(10)
C1 Pt1 N1 C9 144.99(19)
Cl1 Pt1 N1 C9 -43.27(17)
C1 Pt1 N1 C7 22.87(16)
Cl1 Pt1 N1 C7 -165.40(15)
C1 Pt1 N1 C8 -94.69(18)
Cl1 Pt1 N1 C8 77.04(17)
N1 Pt1 C1 C6 166.4(2)
P1 Pt1 C1 C6 -12.4(2)
Cl1 Pt1 C1 C6 120.2(4)
N1 Pt1 C1 C2 -8.60(18)
P1 Pt1 C1 C2 172.62(17)
Cl1 Pt1 C1 C2 -54.7(5)
C6 C1 C2 C3 -0.2(4)
Pt1 C1 C2 C3 175.4(2)
C6 C1 C2 C7 176.3(2)
Pt1 C1 C2 C7 -8.1(3)
C1 C2 C3 C4 2.2(4)
C7 C2 C3 C4 -174.1(2)
C2 C3 C4 C5 -2.0(4)
C3 C4 C5 C6 -0.1(4)
C3 C4 C5 C10 -179.9(3)
C4 C5 C6 C1 2.2(4)
C10 C5 C6 C1 -178.1(2)
C2 C1 C6 C5 -2.0(4)
Pt1 C1 C6 C5 -176.8(2)
C9 N1 C7 C2 -158.9(2)
C8 N1 C7 C2 83.0(3)
Pt1 N1 C7 C2 -32.2(2)
C3 C2 C7 N1 -155.7(2)
C1 C2 C7 N1 27.8(3)
C11 O1 C10 C5 -178.5(2)
C4 C5 C10 O1 -150.3(3)
C6 C5 C10 O1 30.0(4)
C10 O1 C11 O2 0.2(5)
C10 O1 C11 C12 -178.7(3)
O2 C11 C12 C13 87.3(4)
O1 C11 C12 C13 -93.8(3)
C14 O4 C13 O3 -1.7(5)
C14 O4 C13 C12 179.1(3)
C11 C12 C13 O3 -5.6(5)
C11 C12 C13 O4 173.5(3)
C13 O4 C14 C15 -179.9(4)
C22 P1 C16 C17 -129.2(2)
C28 P1 C16 C17 123.7(2)
Pt1 P1 C16 C17 -2.5(3)
C22 P1 C16 C21 58.0(3)
C28 P1 C16 C21 -49.1(3)
Pt1 P1 C16 C21 -175.2(2)
C21 C16 C17 C18 -0.5(4)
P1 C16 C17 C18 -173.3(2)
C16 C17 C18 C19 -0.3(5)
C17 C18 C19 C20 0.6(5)
C18 C19 C20 C21 -0.1(5)
C19 C20 C21 C16 -0.8(5)
C17 C16 C21 C20 1.1(5)
P1 C16 C21 C20 173.9(3)
C16 P1 C22 C23 -4.8(3)
C28 P1 C22 C23 100.0(2)
Pt1 P1 C22 C23 -135.9(2)
C16 P1 C22 C27 177.7(2)
C28 P1 C22 C27 -77.5(2)
Pt1 P1 C22 C27 46.7(2)
C27 C22 C23 C24 1.0(4)
P1 C22 C23 C24 -176.4(2)
C22 C23 C24 C25 -0.3(4)
C23 C24 C25 C26 -0.2(4)
C24 C25 C26 C27 0.0(4)
C25 C26 C27 C22 0.6(4)
C23 C22 C27 C26 -1.1(4)
P1 C22 C27 C26 176.5(2)
C22 P1 C28 C29 7.8(3)
C16 P1 C28 C29 120.0(3)
Pt1 P1 C28 C29 -112.5(2)
C22 P1 C28 C33 -171.6(2)
C16 P1 C28 C33 -59.4(2)
Pt1 P1 C28 C33 68.1(2)
C33 C28 C29 C30 -1.8(5)
P1 C28 C29 C30 178.7(3)
C28 C29 C30 C31 0.6(5)
C29 C30 C31 C32 1.4(5)
C30 C31 C32 C33 -2.1(5)
C31 C32 C33 C28 0.8(4)
C29 C28 C33 C32 1.1(4)
P1 C28 C33 C32 -179.4(2)
